data_2232717
loop_
_publ_author_name
'Liu, Ming-Liang'

_publ_section_title
;
 2-Trifluoromethyl-1<i>H</i>-benzimidazol-3-ium hydrogen sulfate
;
_journal_coeditor_code HB6491
_journal_issue 12
_journal_name_full 'Acta Crystallographica Section E'
_journal_page_first o3473
_journal_paper_doi 10.1107/S1600536811048811
_journal_volume 67
_journal_year 2011
_chemical_formula_iupac 'C8 H6 F3 N2 +, H S O4 -'
_chemical_formula_moiety 'C8 H6 F3 N2 +, H O4 S -'
_chemical_formula_sum 'C8 H7 F3 N2 O4 S'
_chemical_formula_weight 284.22
_chemical_name_systematic
;
2-Trifluoromethyl-1<i>H</i>-benzimidazol-3-ium hydrogen sulfate
;
_space_group_IT_number 170
_symmetry_cell_setting hexagonal
_symmetry_space_group_name_Hall 'P 65'
_symmetry_space_group_name_H-M 'P 65'
_atom_sites_solution_hydrogens geom
_atom_sites_solution_primary direct
_atom_sites_solution_secondary difmap
_audit_creation_method SHELXL-97
_cell_angle_alpha 90.00
_cell_angle_beta 90.00
_cell_angle_gamma 120.00
_cell_formula_units_Z 6
_cell_length_a 9.4119(13)
_cell_length_b 9.4119(13)
_cell_length_c 21.960(4)
_cell_measurement_temperature 293(2)
_cell_measurement_theta_max 27.58
_cell_measurement_theta_min 3.07
_cell_volume 1684.7(4)
_computing_cell_refinement 'CrystalClear (Rigaku, 2005)'
_computing_data_collection 'CrystalClear (Rigaku, 2005)'
_computing_data_reduction 'CrystalClear (Rigaku, 2005)'
_computing_molecular_graphics 'SHELXTL (Sheldrick, 2008)'
_computing_publication_material 'SHELXTL (Sheldrick, 2008)'
_computing_structure_refinement 'SHELXL97 (Sheldrick, 2008)'
_computing_structure_solution 'SHELXS97 (Sheldrick, 2008)'
_diffrn_ambient_temperature 293(2)
_diffrn_measured_fraction_theta_full 0.997
_diffrn_measured_fraction_theta_max 0.997
_diffrn_measurement_device_type 'Rigaku Mercury2 CCD'
_diffrn_measurement_method CCD_Profile_fitting
_diffrn_radiation_monochromator graphite
_diffrn_radiation_source 'fine-focus sealed tube'
_diffrn_radiation_type MoK\a
_diffrn_radiation_wavelength 0.71073
_diffrn_reflns_av_R_equivalents 0.0377
_diffrn_reflns_av_sigmaI/netI 0.0251
_diffrn_reflns_limit_h_max 11
_diffrn_reflns_limit_h_min -11
_diffrn_reflns_limit_k_max 11
_diffrn_reflns_limit_k_min -11
_diffrn_reflns_limit_l_max 26
_diffrn_reflns_limit_l_min -26
_diffrn_reflns_number 14287
_diffrn_reflns_theta_full 24.99
_diffrn_reflns_theta_max 24.99
_diffrn_reflns_theta_min 3.11
_exptl_absorpt_coefficient_mu 0.339
_exptl_absorpt_correction_T_max 0.9353
_exptl_absorpt_correction_T_min 0.9353
_exptl_absorpt_correction_type multi-scan
_exptl_absorpt_process_details '(CrystalClear; Rigaku, 2005)'
_exptl_crystal_colour colorless
_exptl_crystal_density_diffrn 1.681
_exptl_crystal_density_method 'not measured'
_exptl_crystal_description block
_exptl_crystal_F_000 864
_exptl_crystal_size_max 0.20
_exptl_crystal_size_mid 0.20
_exptl_crystal_size_min 0.20
_refine_diff_density_max 0.527
_refine_diff_density_min -0.253
_refine_ls_abs_structure_details 'Flack (1983), 957 Friedel pairs'
_refine_ls_abs_structure_Flack 0.03(16)
_refine_ls_extinction_method none
_refine_ls_goodness_of_fit_ref 1.110
_refine_ls_hydrogen_treatment mixed
_refine_ls_matrix_type full
_refine_ls_number_parameters 167
_refine_ls_number_reflns 1977
_refine_ls_number_restraints 8
_refine_ls_restrained_S_all 1.228
_refine_ls_R_factor_all 0.0530
_refine_ls_R_factor_gt 0.0522
_refine_ls_shift/su_max 0.000
_refine_ls_shift/su_mean 0.000
_refine_ls_structure_factor_coef Fsqd
_refine_ls_weighting_details 'calc w=1/[\s^2^(Fo^2^)+(0.0593P)^2^+1.9666P] where P=(Fo^2^+2Fc^2^)/3'
_refine_ls_weighting_scheme calc
_refine_ls_wR_factor_gt 0.1333
_refine_ls_wR_factor_ref 0.1339
_reflns_number_gt 1941
_reflns_number_total 1977
_reflns_threshold_expression I>2\s(I)
_cod_data_source_file hb6491.cif
_cod_data_source_block I
_cod_original_cell_volume 1684.7(5)
_cod_original_sg_symbol_Hall 'P 65 '
_cod_original_sg_symbol_H-M 'P 65 '
_cod_database_code 2232717
_cod_database_fobs_code 2232717

loop_
_symmetry_equiv_pos_as_xyz
'x, y, z'
'-y, x-y, z+2/3'
'-x+y, -x, z+1/3'
'-x, -y, z+1/2'
'y, -x+y, z+1/6'
'x-y, x, z+5/6'

loop_
_atom_site_type_symbol
_atom_site_label
_atom_site_fract_x
_atom_site_fract_y
_atom_site_fract_z
_atom_site_U_iso_or_equiv
_atom_site_adp_type
_atom_site_calc_flag
_atom_site_refinement_flags
_atom_site_occupancy
_atom_site_symmetry_multiplicity
S S1 0.09970(14) 0.72553(17) 0.16867(6) 0.0442(3) Uani d . 1 1
N N1 0.4873(5) 0.7391(5) 0.1735(2) 0.0418(9) Uani d . 1 1
H H1A 0.3843 0.7058 0.1770 0.050 Uiso calc R 1 1
N N2 0.7169(4) 0.7349(5) 0.16388(17) 0.0348(8) Uani d . 1 1
H H2A 0.7835 0.6981 0.1596 0.042 Uiso calc R 1 1
C C3 0.6124(6) 0.9017(6) 0.1722(2) 0.0418(11) Uani d . 1 1
C C8 0.7613(5) 0.9011(6) 0.1675(2) 0.0371(10) Uani d . 1 1
C C4 0.6126(7) 1.0512(7) 0.1762(3) 0.0508(13) Uani d . 1 1
H H4 0.5152 1.0535 0.1792 0.061 Uiso calc R 1 1
O O3 -0.0637(4) 0.6347(5) 0.14218(18) 0.0558(11) Uani d . 1 1
F F3 0.5450(5) 0.4034(5) 0.1391(3) 0.0928(15) Uani d . 1 1
C C6 0.9082(7) 1.1891(7) 0.1712(3) 0.0527(13) Uani d . 1 1
H H6 1.0066 1.2883 0.1710 0.063 Uiso calc R 1 1
O O1 0.0866(5) 0.8248(5) 0.2230(2) 0.0627(11) Uani d D 1 1
C C5 0.7592(8) 1.1907(7) 0.1755(3) 0.0589(15) Uani d . 1 1
H H5 0.7623 1.2909 0.1780 0.071 Uiso calc R 1 1
F F1 0.3262(5) 0.4077(6) 0.1346(3) 0.116(2) Uani d . 1 1
F F2 0.4211(10) 0.3991(6) 0.2195(2) 0.157(3) Uani d U 1 1
O O4 0.1589(5) 0.6207(5) 0.19150(19) 0.0571(11) Uani d . 1 1
C C7 0.9120(6) 1.0455(7) 0.1670(3) 0.0456(11) Uani d . 1 1
H H7 1.0103 1.0448 0.1641 0.055 Uiso calc R 1 1
C C1 0.4609(6) 0.4596(7) 0.1670(3) 0.0520(13) Uani d U 1 1
O O2 0.2184(6) 0.8507(9) 0.1300(3) 0.110(2) Uani d . 1 1
C C2 0.5531(5) 0.6434(6) 0.1683(2) 0.0373(9) Uani d . 1 1
H H1 0.041(10) 0.754(9) 0.251(3) 0.10(3) Uiso d D 1 1

loop_
_atom_site_aniso_label
_atom_site_aniso_U_11
_atom_site_aniso_U_22
_atom_site_aniso_U_33
_atom_site_aniso_U_12
_atom_site_aniso_U_13
_atom_site_aniso_U_23
S1 0.0252(5) 0.0626(9) 0.0458(6) 0.0227(5) 0.0080(5) 0.0144(6)
N1 0.0295(19) 0.051(2) 0.051(2) 0.0252(19) -0.0012(18) -0.0049(19)
N2 0.0243(17) 0.044(2) 0.040(2) 0.0205(16) 0.0009(16) -0.0062(18)
C3 0.037(2) 0.050(3) 0.043(3) 0.025(2) 0.001(2) -0.002(2)
C8 0.037(2) 0.043(3) 0.037(2) 0.024(2) -0.006(2) -0.005(2)
C4 0.057(3) 0.058(3) 0.059(3) 0.044(3) -0.002(3) 0.003(3)
O3 0.0362(19) 0.087(3) 0.059(2) 0.042(2) -0.0057(16) -0.015(2)
F3 0.070(2) 0.058(2) 0.158(4) 0.038(2) 0.018(3) -0.012(3)
C6 0.044(3) 0.045(3) 0.062(3) 0.017(2) 0.006(3) 0.009(3)
O1 0.056(3) 0.048(2) 0.079(3) 0.022(2) -0.009(2) -0.012(2)
C5 0.073(4) 0.052(3) 0.070(4) 0.045(3) -0.005(3) 0.005(3)
F1 0.047(2) 0.070(3) 0.213(6) 0.0161(19) -0.039(3) -0.044(3)
F2 0.246(6) 0.055(3) 0.072(3) 0.002(3) 0.038(4) 0.009(2)
O4 0.0403(19) 0.074(3) 0.072(3) 0.039(2) 0.0007(17) 0.007(2)
C7 0.030(2) 0.055(3) 0.050(3) 0.020(2) -0.002(2) 0.003(2)
C1 0.036(3) 0.043(3) 0.067(3) 0.012(2) 0.014(3) -0.001(3)
O2 0.057(3) 0.155(5) 0.108(4) 0.045(3) 0.032(3) 0.093(4)
C2 0.030(2) 0.040(2) 0.042(2) 0.0176(19) 0.0001(19) -0.010(2)

loop_
_atom_type_symbol
_atom_type_description
_atom_type_scat_dispersion_real
_atom_type_scat_dispersion_imag
_atom_type_scat_source
C C 0.0033 0.0016 'International Tables Vol C Tables 4.2.6.8 and 6.1.1.4'
H H 0.0000 0.0000 'International Tables Vol C Tables 4.2.6.8 and 6.1.1.4'
N N 0.0061 0.0033 'International Tables Vol C Tables 4.2.6.8 and 6.1.1.4'
O O 0.0106 0.0060 'International Tables Vol C Tables 4.2.6.8 and 6.1.1.4'
F F 0.0171 0.0103 'International Tables Vol C Tables 4.2.6.8 and 6.1.1.4'
S S 0.1246 0.1234 'International Tables Vol C Tables 4.2.6.8 and 6.1.1.4'

loop_
_geom_angle_atom_site_label_1
_geom_angle_atom_site_label_2
_geom_angle_atom_site_label_3
_geom_angle
O2 S1 O4 111.1(3)
O2 S1 O3 114.0(3)
O4 S1 O3 113.1(3)
O2 S1 O1 103.0(4)
O4 S1 O1 108.5(3)
O3 S1 O1 106.3(2)
C2 N1 C3 108.6(4)
C2 N1 H1A 125.7
C3 N1 H1A 125.7
C2 N2 C8 108.5(3)
C2 N2 H2A 125.8
C8 N2 H2A 125.8
N1 C3 C8 107.2(4)
N1 C3 C4 132.5(4)
C8 C3 C4 120.3(5)
C7 C8 N2 132.7(4)
C7 C8 C3 121.9(4)
N2 C8 C3 105.4(4)
C5 C4 C3 117.5(5)
C5 C4 H4 121.2
C3 C4 H4 121.2
C7 C6 C5 122.0(5)
C7 C6 H6 119.0
C5 C6 H6 119.0
S1 O1 H1 104(7)
C4 C5 C6 121.9(5)
C4 C5 H5 119.1
C6 C5 H5 119.1
C6 C7 C8 116.5(4)
C6 C7 H7 121.8
C8 C7 H7 121.8
F2 C1 F3 110.5(7)
F2 C1 F1 108.3(6)
F3 C1 F1 105.2(5)
F2 C1 C2 112.0(5)
F3 C1 C2 111.0(4)
F1 C1 C2 109.5(5)
N1 C2 N2 110.3(4)
N1 C2 C1 125.9(4)
N2 C2 C1 123.8(4)

loop_
_geom_bond_atom_site_label_1
_geom_bond_atom_site_label_2
_geom_bond_distance
S1 O2 1.429(5)
S1 O4 1.444(4)
S1 O3 1.456(4)
S1 O1 1.558(5)
N1 C2 1.329(6)
N1 C3 1.388(6)
N1 H1A 0.8600
N2 C2 1.341(6)
N2 C8 1.405(6)
N2 H2A 0.8600
C3 C8 1.407(6)
C3 C4 1.409(7)
C8 C7 1.390(7)
C4 C5 1.348(9)
C4 H4 0.9300
F3 C1 1.304(6)
C6 C7 1.373(8)
C6 C5 1.414(8)
C6 H6 0.9300
O1 H1 0.86(2)
C5 H5 0.9300
F1 C1 1.317(8)
F2 C1 1.258(8)
C7 H7 0.9300
C1 C2 1.499(7)

loop_
_geom_hbond_atom_site_label_D
_geom_hbond_atom_site_label_H
_geom_hbond_atom_site_label_A
_geom_hbond_site_symmetry_A
_geom_hbond_distance_DH
_geom_hbond_distance_HA
_geom_hbond_distance_DA
_geom_hbond_angle_DHA
N2 H2A O3 1_655 0.86 1.85 2.707(5) 173
N1 H1A O4 . 0.86 1.88 2.740(7) 174
O1 H1 O2 5_455 0.86(2) 1.86(6) 2.608(7) 145(9)

loop_
_cod_related_entry_id
_cod_related_entry_database
_cod_related_entry_code
1 ChemSpider 30657225
